data_4064617
loop_
_publ_author_name
'Achard, Thierry'
'Benet-Buchholz, Jordi'
'Escudero-Ad\'an, Eduardo C.'
'Riera, Antoni'
'Verdaguer, Xavier'

_publ_section_title
;
 N-Benzyl-N-phosphino-tert-butylsulfinamide and Its Coordination Modes
 with Ir(I), Cu(I), Pd(II), and Pt(II): P,S or P,O?
;
_journal_issue 11
_journal_name_full Organometallics
_journal_page_first 3119
_journal_paper_doi 10.1021/om200217j
_journal_volume 30
_journal_year 2011
_chemical_formula_sum 'C48 H53 Cl3 Cu F3 N2 O5 P2 S3'
_chemical_formula_weight 1122.93
_chemical_name_systematic
;

 ?

;
_space_group_IT_number 19
_symmetry_cell_setting orthorhombic
_symmetry_space_group_name_Hall 'P 2ac 2ab'
_symmetry_space_group_name_H-M 'P 21 21 21'
_atom_sites_solution_hydrogens geom
_atom_sites_solution_primary direct
_atom_sites_solution_secondary difmap
_audit_creation_method SHELXL-97
_cell_angle_alpha 90.00
_cell_angle_beta 90.00
_cell_angle_gamma 90.00
_cell_formula_units_Z 4
_cell_length_a 11.0853(6)
_cell_length_b 17.8036(11)
_cell_length_c 26.0621(13)
_cell_measurement_reflns_used 9516
_cell_measurement_temperature 100(2)
_cell_measurement_theta_max 37.87
_cell_measurement_theta_min 3.04
_cell_volume 5143.6(5)
_computing_cell_refinement 'Bruker SMART'
_computing_data_collection 'Bruker SMART'
_computing_data_reduction 'Bruker SAINT'
_computing_molecular_graphics 'Bruker SHELXTL'
_computing_publication_material 'Bruker SHELXTL'
_computing_structure_refinement 'SHELXL-97 (Sheldrick, 1997)'
_computing_structure_solution 'SHELXS-97 (Sheldrick, 1990)'
_diffrn_ambient_temperature 100(2)
_diffrn_measured_fraction_theta_full 0.988
_diffrn_measured_fraction_theta_max 0.988
_diffrn_measurement_device_type 'CCD area detector'
_diffrn_measurement_method 'phi and omega scans'
_diffrn_radiation_monochromator graphite
_diffrn_radiation_source 'fine-focus sealed tube'
_diffrn_radiation_type MoK\a
_diffrn_radiation_wavelength 0.71073
_diffrn_reflns_av_R_equivalents 0.0468
_diffrn_reflns_av_sigmaI/netI 0.0797
_diffrn_reflns_limit_h_max 6
_diffrn_reflns_limit_h_min -19
_diffrn_reflns_limit_k_max 31
_diffrn_reflns_limit_k_min -13
_diffrn_reflns_limit_l_max 46
_diffrn_reflns_limit_l_min -27
_diffrn_reflns_number 55556
_diffrn_reflns_theta_full 39.36
_diffrn_reflns_theta_max 39.36
_diffrn_reflns_theta_min 2.67
_exptl_absorpt_coefficient_mu 0.822
_exptl_absorpt_correction_T_max 0.8528
_exptl_absorpt_correction_T_min 0.7905
_exptl_absorpt_correction_type none
_exptl_crystal_colour colorless
_exptl_crystal_density_diffrn 1.450
_exptl_crystal_density_method 'not measured'
_exptl_crystal_description block
_exptl_crystal_F_000 2320
_exptl_crystal_size_max 0.30
_exptl_crystal_size_mid 0.30
_exptl_crystal_size_min 0.20
_refine_diff_density_max 1.948
_refine_diff_density_min -0.785
_refine_diff_density_rms 0.096
_refine_ls_abs_structure_details 'Flack H D (1983), Acta Cryst. A39, 876-881'
_refine_ls_abs_structure_Flack -0.011(5)
_refine_ls_extinction_method none
_refine_ls_goodness_of_fit_ref 0.995
_refine_ls_hydrogen_treatment noref
_refine_ls_matrix_type full
_refine_ls_number_parameters 610
_refine_ls_number_reflns 27734
_refine_ls_number_restraints 0
_refine_ls_restrained_S_all 0.995
_refine_ls_R_factor_all 0.0629
_refine_ls_R_factor_gt 0.0437
_refine_ls_shift/su_max 0.002
_refine_ls_shift/su_mean 0.000
_refine_ls_structure_factor_coef Fsqd
_refine_ls_weighting_details 'calc w=1/[\s^2^(Fo^2^)+(0.0464P)^2^+0.0000P] where P=(Fo^2^+2Fc^2^)/3'
_refine_ls_weighting_scheme calc
_refine_ls_wR_factor_gt 0.1002
_refine_ls_wR_factor_ref 0.1095
_reflns_number_gt 22387
_reflns_number_total 27734
_reflns_threshold_expression >2sigma(I)
_cod_data_source_file om200217j_si_002.cif
_cod_data_source_block compound_4
_cod_depositor_comments
;
The following automatic conversions were performed:

'_symmetry_cell_setting' value 'Orthorhombic' changed to
'orthorhombic' according to
/home/saulius/struct/CIF-dictionaries/cif_core.dic dictionary named
'cif_core.dic' version 2.4.1 from 2010-06-29.

Automatic conversion script
Id: cif_fix_values 1715 2011-07-08 13:25:40Z adriana 
;
_cod_original_sg_symbol_H-M P2(1)2(1)2(1)
_cod_database_code 4064617

loop_
_symmetry_equiv_pos_as_xyz
'x, y, z'
'-x+1/2, -y, z+1/2'
'-x, y+1/2, -z+1/2'
'x+1/2, -y+1/2, -z'

loop_
_atom_site_label
_atom_site_type_symbol
_atom_site_fract_x
_atom_site_fract_y
_atom_site_fract_z
_atom_site_U_iso_or_equiv
_atom_site_adp_type
_atom_site_occupancy
_atom_site_symmetry_multiplicity
_atom_site_calc_flag
_atom_site_refinement_flags
Cu1 Cu 0.201882(16) 0.113619(10) 0.152816(7) 0.01356(4) Uani 1 1 d .
S1 S 0.44435(3) 0.072312(19) 0.209452(15) 0.01345(6) Uani 1 1 d .
P1 P 0.23260(3) 0.168918(19) 0.227532(15) 0.01179(6) Uani 1 1 d .
N1 N 0.37938(11) 0.14479(7) 0.24125(5) 0.0138(2) Uani 1 1 d .
C1 C 0.46322(13) 0.18971(9) 0.27291(6) 0.0162(2) Uani 1 1 d .
H1A H 0.4888 0.1590 0.3027 0.019 Uiso 1 1 calc R
H1B H 0.4193 0.2339 0.2864 0.019 Uiso 1 1 calc R
O1 O 0.38408(10) 0.06862(6) 0.15784(5) 0.01585(19) Uani 1 1 d .
S2 S 0.20776(3) 0.159976(18) 0.035405(15) 0.01351(6) Uani 1 1 d .
P2 P 0.09200(3) 0.044832(19) 0.099702(15) 0.01191(6) Uani 1 1 d .
N2 N 0.14249(11) 0.07444(7) 0.04075(5) 0.0130(2) Uani 1 1 d .
C2 C 0.57491(13) 0.21683(8) 0.24487(6) 0.0157(2) Uani 1 1 d .
O2 O 0.25987(11) 0.17791(6) 0.08713(5) 0.0182(2) Uani 1 1 d .
C3 C 0.57622(15) 0.23260(10) 0.19261(7) 0.0213(3) Uani 1 1 d .
H3 H 0.5051 0.2262 0.1727 0.026 Uiso 1 1 calc R
C4 C 0.68275(17) 0.25803(11) 0.16929(8) 0.0270(4) Uani 1 1 d .
H4 H 0.6842 0.2674 0.1334 0.032 Uiso 1 1 calc R
C5 C 0.78600(16) 0.26949(10) 0.19833(9) 0.0268(4) Uani 1 1 d .
H5 H 0.8578 0.2869 0.1823 0.032 Uiso 1 1 calc R
C6 C 0.78440(15) 0.25564(10) 0.25049(9) 0.0258(4) Uani 1 1 d .
H6 H 0.8545 0.2646 0.2706 0.031 Uiso 1 1 calc R
C7 C 0.67953(14) 0.22846(9) 0.27359(8) 0.0207(3) Uani 1 1 d .
H7 H 0.6794 0.2177 0.3093 0.025 Uiso 1 1 calc R
C8 C 0.23191(13) 0.27091(8) 0.22501(6) 0.0148(2) Uani 1 1 d .
C9 C 0.27444(14) 0.30576(8) 0.18059(7) 0.0184(3) Uani 1 1 d .
H9 H 0.3065 0.2762 0.1535 0.022 Uiso 1 1 calc R
C10 C 0.27026(16) 0.38356(9) 0.17572(7) 0.0219(3) Uani 1 1 d .
H10 H 0.3006 0.4070 0.1456 0.026 Uiso 1 1 calc R
C11 C 0.22177(17) 0.42697(9) 0.21485(8) 0.0248(3) Uani 1 1 d .
H11 H 0.2185 0.4801 0.2114 0.030 Uiso 1 1 calc R
C12 C 0.17799(18) 0.39282(9) 0.25903(8) 0.0265(4) Uani 1 1 d .
H12 H 0.1446 0.4227 0.2857 0.032 Uiso 1 1 calc R
C13 C 0.18283(15) 0.31496(8) 0.26441(7) 0.0199(3) Uani 1 1 d .
H13 H 0.1530 0.2918 0.2947 0.024 Uiso 1 1 calc R
C14 C 0.14609(12) 0.14815(8) 0.28472(6) 0.0143(2) Uani 1 1 d .
C15 C 0.02165(14) 0.13743(9) 0.27865(7) 0.0190(3) Uani 1 1 d .
H15 H -0.0131 0.1393 0.2453 0.023 Uiso 1 1 calc R
C16 C -0.05129(15) 0.12414(9) 0.32107(8) 0.0220(3) Uani 1 1 d .
H16 H -0.1357 0.1175 0.3168 0.026 Uiso 1 1 calc R
C17 C -0.00053(15) 0.12066(9) 0.36959(7) 0.0209(3) Uani 1 1 d .
H17 H -0.0502 0.1116 0.3986 0.025 Uiso 1 1 calc R
C18 C 0.12319(16) 0.13036(9) 0.37582(7) 0.0199(3) Uani 1 1 d .
H18 H 0.1577 0.1272 0.4091 0.024 Uiso 1 1 calc R
C19 C 0.19671(14) 0.14464(8) 0.33365(6) 0.0170(2) Uani 1 1 d .
H19 H 0.2809 0.1519 0.3382 0.020 Uiso 1 1 calc R
C20 C 0.39748(14) -0.01384(8) 0.24300(6) 0.0159(2) Uani 1 1 d .
C21 C 0.44012(17) -0.00620(10) 0.29833(7) 0.0219(3) Uani 1 1 d .
H21A H 0.3843 0.0263 0.3173 0.033 Uiso 1 1 calc R
H21B H 0.5210 0.0160 0.2989 0.033 Uiso 1 1 calc R
H21C H 0.4425 -0.0559 0.3145 0.033 Uiso 1 1 calc R
C22 C 0.47121(15) -0.07446(9) 0.21461(7) 0.0212(3) Uani 1 1 d .
H22A H 0.5573 -0.0623 0.2168 0.032 Uiso 1 1 calc R
H22B H 0.4466 -0.0761 0.1785 0.032 Uiso 1 1 calc R
H22C H 0.4566 -0.1235 0.2305 0.032 Uiso 1 1 calc R
C23 C 0.26287(14) -0.02898(9) 0.23837(7) 0.0194(3) Uani 1 1 d .
H23A H 0.2450 -0.0793 0.2515 0.029 Uiso 1 1 calc R
H23B H 0.2388 -0.0258 0.2023 0.029 Uiso 1 1 calc R
H23C H 0.2182 0.0084 0.2584 0.029 Uiso 1 1 calc R
C24 C 0.14227(13) 0.02717(8) -0.00637(6) 0.0153(2) Uani 1 1 d .
H24A H 0.0710 0.0403 -0.0274 0.018 Uiso 1 1 calc R
H24B H 0.1346 -0.0262 0.0037 0.018 Uiso 1 1 calc R
C25 C 0.25454(13) 0.03665(8) -0.03850(6) 0.0142(2) Uani 1 1 d .
C26 C 0.24349(15) 0.06019(9) -0.08925(7) 0.0189(3) Uani 1 1 d .
H26 H 0.1659 0.0706 -0.1030 0.023 Uiso 1 1 calc R
C27 C 0.34496(17) 0.06856(9) -0.11997(7) 0.0231(3) Uani 1 1 d .
H27 H 0.3363 0.0843 -0.1546 0.028 Uiso 1 1 calc R
C28 C 0.45901(16) 0.05402(9) -0.10034(8) 0.0234(3) Uani 1 1 d .
H28 H 0.5285 0.0611 -0.1211 0.028 Uiso 1 1 calc R
C29 C 0.47053(15) 0.02913(10) -0.05014(8) 0.0227(3) Uani 1 1 d .
H29 H 0.5481 0.0177 -0.0368 0.027 Uiso 1 1 calc R
C30 C 0.36939(14) 0.02081(9) -0.01940(7) 0.0179(3) Uani 1 1 d .
H30 H 0.3783 0.0041 0.0150 0.021 Uiso 1 1 calc R
C31 C 0.12282(12) -0.05534(7) 0.09988(6) 0.0140(2) Uani 1 1 d .
C32 C 0.24280(13) -0.07957(8) 0.10071(7) 0.0159(2) Uani 1 1 d .
H32 H 0.3064 -0.0438 0.0996 0.019 Uiso 1 1 calc R
C33 C 0.26943(14) -0.15582(8) 0.10307(7) 0.0186(3) Uani 1 1 d .
H33 H 0.3511 -0.1720 0.1031 0.022 Uiso 1 1 calc R
C34 C 0.17673(15) -0.20853(8) 0.10541(7) 0.0205(3) Uani 1 1 d .
H34 H 0.1951 -0.2606 0.1071 0.025 Uiso 1 1 calc R
C35 C 0.05769(16) -0.18482(9) 0.10532(8) 0.0223(3) Uani 1 1 d .
H35 H -0.0055 -0.2208 0.1071 0.027 Uiso 1 1 calc R
C36 C 0.02986(13) -0.10839(8) 0.10267(7) 0.0185(3) Uani 1 1 d .
H36 H -0.0519 -0.0925 0.1028 0.022 Uiso 1 1 calc R
C37 C -0.07165(12) 0.04849(8) 0.09965(6) 0.0144(2) Uani 1 1 d .
C38 C -0.14202(13) 0.03487(9) 0.05605(7) 0.0172(3) Uani 1 1 d .
H38 H -0.1044 0.0236 0.0242 0.021 Uiso 1 1 calc R
C39 C -0.26736(15) 0.03794(10) 0.05944(8) 0.0226(3) Uani 1 1 d .
H39 H -0.3151 0.0287 0.0298 0.027 Uiso 1 1 calc R
C40 C -0.32302(14) 0.05446(11) 0.10597(9) 0.0264(4) Uani 1 1 d .
H40 H -0.4085 0.0570 0.1080 0.032 Uiso 1 1 calc R
C41 C -0.25384(15) 0.06722(11) 0.14925(8) 0.0257(3) Uani 1 1 d .
H41 H -0.2917 0.0779 0.1811 0.031 Uiso 1 1 calc R
C42 C -0.12820(14) 0.06431(9) 0.14600(7) 0.0197(3) Uani 1 1 d .
H42 H -0.0809 0.0732 0.1758 0.024 Uiso 1 1 calc R
C43 C 0.08300(15) 0.22761(9) 0.02638(7) 0.0200(3) Uani 1 1 d .
C44 C 0.00994(18) 0.20071(12) -0.01958(9) 0.0291(4) Uani 1 1 d .
H44A H -0.0341 0.1549 -0.0103 0.044 Uiso 1 1 calc R
H44B H 0.0644 0.1900 -0.0483 0.044 Uiso 1 1 calc R
H44C H -0.0475 0.2398 -0.0297 0.044 Uiso 1 1 calc R
C45 C 0.15136(18) 0.30015(10) 0.01359(9) 0.0304(4) Uani 1 1 d .
H45A H 0.0936 0.3394 0.0040 0.046 Uiso 1 1 calc R
H45B H 0.2066 0.2909 -0.0151 0.046 Uiso 1 1 calc R
H45C H 0.1975 0.3164 0.0437 0.046 Uiso 1 1 calc R
C46 C 0.00621(18) 0.23720(10) 0.07428(9) 0.0278(4) Uani 1 1 d .
H46A H 0.0587 0.2461 0.1039 0.042 Uiso 1 1 calc R
H46B H -0.0414 0.1916 0.0800 0.042 Uiso 1 1 calc R
H46C H -0.0482 0.2801 0.0698 0.042 Uiso 1 1 calc R
S1S S 0.34046(3) 0.55824(2) 0.087309(16) 0.01632(6) Uani 1 1 d .
O1S O 0.39292(12) 0.48582(7) 0.07641(6) 0.0248(3) Uani 1 1 d .
C1S C 0.46018(14) 0.62431(9) 0.06911(7) 0.0181(3) Uani 1 1 d .
F1S F 0.56590(9) 0.60503(7) 0.09041(5) 0.0272(2) Uani 1 1 d .
O2S O 0.32200(12) 0.57445(8) 0.14099(5) 0.0242(3) Uani 1 1 d .
F2S F 0.43403(12) 0.69373(6) 0.08455(5) 0.0321(3) Uani 1 1 d .
O3S O 0.24210(12) 0.57960(9) 0.05397(6) 0.0279(3) Uani 1 1 d .
F3S F 0.47607(10) 0.62570(6) 0.01856(4) 0.0235(2) Uani 1 1 d .
Cl1S Cl 0.73674(7) 0.75070(3) 0.02339(3) 0.04379(14) Uani 1 1 d .
C2S C 0.68066(16) 0.83705(11) 0.04420(8) 0.0251(3) Uani 1 1 d .
H2S H 0.7331 0.8778 0.0301 0.030 Uiso 1 1 calc R
Cl2S Cl 0.53349(5) 0.85100(6) 0.02192(3) 0.0625(3) Uani 1 1 d .
Cl3S Cl 0.68577(7) 0.84147(4) 0.11185(2) 0.04342(14) Uani 1 1 d .

loop_
_atom_site_aniso_label
_atom_site_aniso_U_11
_atom_site_aniso_U_22
_atom_site_aniso_U_33
_atom_site_aniso_U_23
_atom_site_aniso_U_13
_atom_site_aniso_U_12
Cu1 0.01373(7) 0.01353(7) 0.01342(8) -0.00170(6) -0.00053(6) -0.00157(5)
S1 0.01032(13) 0.01422(13) 0.01581(16) -0.00165(11) 0.00098(11) 0.00003(9)
P1 0.01105(14) 0.01116(13) 0.01317(16) -0.00098(11) 0.00050(11) -0.00046(10)
N1 0.0104(5) 0.0138(5) 0.0172(6) -0.0031(4) 0.0002(4) -0.0005(3)
C1 0.0124(6) 0.0191(6) 0.0170(7) -0.0030(5) 0.0000(5) -0.0030(4)
O1 0.0149(4) 0.0181(4) 0.0145(5) -0.0017(4) 0.0010(4) 0.0012(3)
S2 0.01424(13) 0.01148(12) 0.01480(16) 0.00022(10) 0.00155(12) -0.00073(10)
P2 0.01122(14) 0.01082(13) 0.01371(17) -0.00059(11) 0.00012(12) -0.00083(10)
N2 0.0147(5) 0.0117(4) 0.0126(5) -0.0011(4) 0.0007(4) -0.0008(3)
C2 0.0144(6) 0.0121(5) 0.0206(7) -0.0006(4) 0.0002(5) -0.0013(4)
O2 0.0234(5) 0.0153(4) 0.0159(5) -0.0012(4) -0.0005(4) -0.0059(4)
C3 0.0176(7) 0.0228(7) 0.0236(8) 0.0041(6) 0.0007(6) -0.0021(5)
C4 0.0236(8) 0.0276(8) 0.0299(10) 0.0081(7) 0.0065(7) -0.0027(6)
C5 0.0176(7) 0.0190(6) 0.0437(11) 0.0070(6) 0.0079(7) -0.0022(5)
C6 0.0132(6) 0.0225(7) 0.0416(11) 0.0042(7) -0.0027(6) -0.0033(5)
C7 0.0145(6) 0.0187(6) 0.0289(9) 0.0013(6) -0.0033(6) -0.0022(4)
C8 0.0164(6) 0.0123(5) 0.0158(6) -0.0002(4) -0.0003(5) -0.0010(4)
C9 0.0205(7) 0.0155(6) 0.0192(7) 0.0013(5) 0.0002(5) -0.0015(5)
C10 0.0259(7) 0.0155(6) 0.0245(8) 0.0048(5) -0.0024(6) -0.0032(5)
C11 0.0298(8) 0.0129(5) 0.0318(10) 0.0006(6) -0.0015(7) 0.0004(5)
C12 0.0364(9) 0.0128(6) 0.0302(10) -0.0029(6) 0.0050(7) 0.0029(5)
C13 0.0262(8) 0.0124(5) 0.0211(8) -0.0022(5) 0.0042(6) 0.0010(5)
C14 0.0137(5) 0.0118(5) 0.0174(7) -0.0011(4) 0.0038(5) 0.0000(4)
C15 0.0134(6) 0.0216(6) 0.0221(8) -0.0038(5) 0.0018(5) -0.0015(4)
C16 0.0166(6) 0.0201(7) 0.0295(9) -0.0004(6) 0.0075(6) -0.0018(5)
C17 0.0231(7) 0.0137(5) 0.0257(8) 0.0030(5) 0.0120(6) 0.0022(5)
C18 0.0239(7) 0.0204(6) 0.0154(7) 0.0034(5) 0.0034(6) 0.0034(5)
C19 0.0166(6) 0.0176(6) 0.0167(7) 0.0013(5) 0.0020(5) 0.0006(5)
C20 0.0168(6) 0.0138(5) 0.0172(7) 0.0003(4) -0.0010(5) 0.0007(4)
C21 0.0261(8) 0.0224(7) 0.0173(8) 0.0004(5) -0.0031(6) 0.0031(5)
C22 0.0238(7) 0.0168(6) 0.0230(8) -0.0033(5) 0.0003(6) 0.0047(5)
C23 0.0185(6) 0.0162(6) 0.0236(8) 0.0017(5) 0.0025(6) -0.0021(4)
C24 0.0155(6) 0.0170(6) 0.0135(6) -0.0028(5) -0.0010(5) -0.0021(4)
C25 0.0151(6) 0.0139(5) 0.0137(6) -0.0019(4) -0.0006(5) 0.0007(4)
C26 0.0229(7) 0.0181(6) 0.0156(7) 0.0006(5) -0.0006(5) 0.0023(5)
C27 0.0338(9) 0.0181(6) 0.0173(8) 0.0013(5) 0.0053(6) 0.0008(6)
C28 0.0238(7) 0.0188(6) 0.0277(9) -0.0047(6) 0.0096(6) -0.0041(5)
C29 0.0154(6) 0.0259(7) 0.0267(9) -0.0082(6) 0.0019(6) -0.0013(5)
C30 0.0161(6) 0.0211(6) 0.0166(7) -0.0028(5) -0.0018(5) 0.0019(5)
C31 0.0147(5) 0.0114(5) 0.0159(6) 0.0015(4) -0.0012(5) -0.0007(4)
C32 0.0147(6) 0.0139(5) 0.0191(7) 0.0002(5) 0.0006(5) 0.0004(4)
C33 0.0186(6) 0.0152(5) 0.0220(8) 0.0001(5) 0.0010(5) 0.0026(4)
C34 0.0242(7) 0.0130(5) 0.0243(8) 0.0015(5) -0.0016(6) 0.0010(4)
C35 0.0227(7) 0.0124(5) 0.0316(9) 0.0029(5) -0.0015(6) -0.0027(5)
C36 0.0151(6) 0.0131(5) 0.0274(8) 0.0023(5) -0.0012(5) -0.0022(4)
C37 0.0126(5) 0.0124(5) 0.0182(7) -0.0003(5) 0.0008(5) 0.0000(4)
C38 0.0134(6) 0.0188(6) 0.0195(7) 0.0013(5) -0.0003(5) 0.0005(4)
C39 0.0136(6) 0.0246(7) 0.0295(9) 0.0029(6) -0.0024(6) 0.0006(5)
C40 0.0121(6) 0.0283(8) 0.0388(11) 0.0005(7) 0.0027(6) 0.0016(5)
C41 0.0167(7) 0.0305(8) 0.0300(10) -0.0046(7) 0.0090(6) -0.0014(5)
C42 0.0159(6) 0.0232(7) 0.0201(8) -0.0056(5) 0.0032(5) -0.0023(5)
C43 0.0185(6) 0.0139(5) 0.0277(9) 0.0041(5) 0.0046(6) 0.0033(4)
C44 0.0247(8) 0.0295(8) 0.0333(11) 0.0069(7) -0.0046(7) 0.0072(6)
C45 0.0294(9) 0.0129(6) 0.0487(13) 0.0089(7) 0.0104(8) 0.0021(5)
C46 0.0277(8) 0.0177(7) 0.0381(11) 0.0015(6) 0.0130(7) 0.0055(6)
S1S 0.01353(14) 0.02040(15) 0.01503(16) 0.00203(12) 0.00250(12) 0.00250(11)
O1S 0.0274(6) 0.0178(5) 0.0293(7) 0.0010(4) 0.0109(5) 0.0006(4)
C1S 0.0177(6) 0.0173(6) 0.0194(7) -0.0006(5) 0.0018(5) 0.0023(4)
F1S 0.0156(4) 0.0350(6) 0.0310(6) 0.0025(5) -0.0035(4) -0.0011(4)
O2S 0.0226(6) 0.0341(7) 0.0158(6) 0.0005(5) 0.0058(4) 0.0070(5)
F2S 0.0391(6) 0.0162(4) 0.0411(7) -0.0067(4) 0.0099(5) 0.0014(4)
O3S 0.0157(5) 0.0448(8) 0.0233(7) 0.0084(6) -0.0026(5) 0.0002(5)
F3S 0.0248(5) 0.0273(5) 0.0185(5) 0.0045(4) 0.0055(4) 0.0000(4)
Cl1S 0.0607(4) 0.0314(2) 0.0394(3) -0.0010(2) 0.0116(3) 0.0065(2)
C2S 0.0240(8) 0.0261(8) 0.0252(9) 0.0072(6) 0.0033(6) 0.0002(6)
Cl2S 0.0192(2) 0.1013(6) 0.0668(5) 0.0532(5) 0.0043(2) 0.0058(3)
Cl3S 0.0655(4) 0.0403(3) 0.0245(3) -0.0002(2) 0.0094(2) -0.0067(3)

loop_
_atom_type_symbol
_atom_type_description
_atom_type_scat_dispersion_real
_atom_type_scat_dispersion_imag
_atom_type_scat_source
C C 0.0033 0.0016 'International Tables Vol C Tables 4.2.6.8 and 6.1.1.4'
H H 0.0000 0.0000 'International Tables Vol C Tables 4.2.6.8 and 6.1.1.4'
N N 0.0061 0.0033 'International Tables Vol C Tables 4.2.6.8 and 6.1.1.4'
O O 0.0106 0.0060 'International Tables Vol C Tables 4.2.6.8 and 6.1.1.4'
F F 0.0171 0.0103 'International Tables Vol C Tables 4.2.6.8 and 6.1.1.4'
P P 0.1023 0.0942 'International Tables Vol C Tables 4.2.6.8 and 6.1.1.4'
S S 0.1246 0.1234 'International Tables Vol C Tables 4.2.6.8 and 6.1.1.4'
Cu Cu 0.3201 1.2651 'International Tables Vol C Tables 4.2.6.8 and 6.1.1.4'
Cl Cl 0.1484 0.1585 'International Tables Vol C Tables 4.2.6.8 and 6.1.1.4'

loop_
_geom_angle_atom_site_label_1
_geom_angle_atom_site_label_2
_geom_angle_atom_site_label_3
_geom_angle
O2 Cu1 O1 88.08(5)
O2 Cu1 P1 114.66(3)
O1 Cu1 P1 88.16(3)
O2 Cu1 P2 87.78(3)
O1 Cu1 P2 110.16(3)
P1 Cu1 P2 151.997(16)
O1 S1 N1 106.38(6)
O1 S1 C20 105.26(7)
N1 S1 C20 106.40(7)
N1 P1 C14 106.19(7)
N1 P1 C8 105.13(6)
C14 P1 C8 103.39(7)
N1 P1 Cu1 102.58(5)
C14 P1 Cu1 123.59(5)
C8 P1 Cu1 114.39(5)
C1 N1 S1 114.70(9)
C1 N1 P1 125.14(10)
S1 N1 P1 119.38(7)
N1 C1 C2 114.62(13)
S1 O1 Cu1 116.75(6)
O2 S2 N2 106.38(6)
O2 S2 C43 105.28(8)
N2 S2 C43 106.07(7)
N2 P2 C37 108.29(7)
N2 P2 C31 104.02(7)
C37 P2 C31 102.90(6)
N2 P2 Cu1 102.14(4)
C37 P2 Cu1 122.04(5)
C31 P2 Cu1 116.00(5)
C24 N2 S2 116.21(10)
C24 N2 P2 124.31(10)
S2 N2 P2 119.29(7)
C3 C2 C7 119.12(15)
C3 C2 C1 123.01(14)
C7 C2 C1 117.84(15)
S2 O2 Cu1 119.02(6)
C2 C3 C4 119.88(17)
C5 C4 C3 120.37(19)
C6 C5 C4 119.99(16)
C5 C6 C7 119.79(17)
C2 C7 C6 120.81(18)
C9 C8 C13 119.35(13)
C9 C8 P1 118.22(11)
C13 C8 P1 122.28(12)
C10 C9 C8 120.45(15)
C11 C10 C9 120.02(16)
C10 C11 C12 120.02(15)
C11 C12 C13 120.33(16)
C12 C13 C8 119.82(16)
C19 C14 C15 119.55(15)
C19 C14 P1 123.29(11)
C15 C14 P1 117.14(13)
C16 C15 C14 120.39(17)
C17 C16 C15 119.82(15)
C16 C17 C18 120.08(15)
C19 C18 C17 120.50(16)
C18 C19 C14 119.65(15)
C23 C20 C21 113.28(14)
C23 C20 C22 110.95(13)
C21 C20 C22 110.61(13)
C23 C20 S1 112.77(11)
C21 C20 S1 106.72(11)
C22 C20 S1 101.87(11)
N2 C24 C25 113.14(12)
C26 C25 C30 118.67(14)
C26 C25 C24 119.20(13)
C30 C25 C24 122.11(14)
C27 C26 C25 120.57(15)
C28 C27 C26 120.33(16)
C29 C28 C27 119.41(16)
C30 C29 C28 120.33(16)
C29 C30 C25 120.67(16)
C32 C31 C36 119.42(13)
C32 C31 P2 118.82(10)
C36 C31 P2 121.63(11)
C33 C32 C31 120.25(13)
C32 C33 C34 120.20(14)
C35 C34 C33 119.82(14)
C34 C35 C36 120.48(14)
C35 C36 C31 119.82(14)
C42 C37 C38 119.30(14)
C42 C37 P2 117.22(12)
C38 C37 P2 123.47(12)
C39 C38 C37 119.84(16)
C40 C39 C38 120.37(17)
C41 C40 C39 119.97(15)
C40 C41 C42 119.85(18)
C37 C42 C41 120.67(17)
C46 C43 C44 112.53(16)
C46 C43 C45 111.13(15)
C44 C43 C45 110.88(17)
C46 C43 S2 112.81(13)
C44 C43 S2 107.03(12)
C45 C43 S2 101.91(11)
O1S S1S O2S 115.27(8)
O1S S1S O3S 114.89(10)
O2S S1S O3S 115.04(8)
O1S S1S C1S 103.32(7)
O2S S1S C1S 103.00(8)
O3S S1S C1S 102.79(8)
F3S C1S F2S 108.12(14)
F3S C1S F1S 107.40(13)
F2S C1S F1S 107.62(14)
F3S C1S S1S 111.34(12)
F2S C1S S1S 111.05(11)
F1S C1S S1S 111.14(11)
Cl1S C2S Cl2S 110.74(12)
Cl1S C2S Cl3S 109.77(10)
Cl2S C2S Cl3S 110.79(11)

loop_
_geom_bond_atom_site_label_1
_geom_bond_atom_site_label_2
_geom_bond_distance
Cu1 O2 2.1572(12)
Cu1 O1 2.1768(11)
Cu1 P1 2.2084(4)
Cu1 P2 2.2135(4)
S1 O1 1.5032(12)
S1 N1 1.6942(13)
S1 C20 1.8403(15)
P1 N1 1.7204(13)
P1 C14 1.8105(16)
P1 C8 1.8171(14)
N1 C1 1.4779(19)
C1 C2 1.517(2)
S2 O2 1.5010(13)
S2 N2 1.6918(12)
S2 C43 1.8487(16)
P2 N2 1.7180(14)
P2 C37 1.8153(14)
P2 C31 1.8158(14)
N2 C24 1.4888(19)
C2 C3 1.391(2)
C2 C7 1.396(2)
C3 C4 1.403(2)
C4 C5 1.387(3)
C5 C6 1.382(3)
C6 C7 1.396(2)
C8 C9 1.396(2)
C8 C13 1.402(2)
C9 C10 1.392(2)
C10 C11 1.388(3)
C11 C12 1.390(3)
C12 C13 1.394(2)
C14 C19 1.395(2)
C14 C15 1.402(2)
C15 C16 1.390(2)
C16 C17 1.385(3)
C17 C18 1.392(2)
C18 C19 1.392(2)
C20 C23 1.521(2)
C20 C21 1.524(2)
C20 C22 1.543(2)
C24 C25 1.509(2)
C25 C26 1.393(2)
C25 C30 1.396(2)
C26 C27 1.389(2)
C27 C28 1.388(3)
C28 C29 1.387(3)
C29 C30 1.386(2)
C31 C32 1.398(2)
C31 C36 1.400(2)
C32 C33 1.391(2)
C33 C34 1.393(2)
C34 C35 1.386(2)
C35 C36 1.397(2)
C37 C42 1.390(2)
C37 C38 1.400(2)
C38 C39 1.393(2)
C39 C40 1.392(3)
C40 C41 1.383(3)
C41 C42 1.396(2)
C43 C46 1.520(3)
C43 C44 1.523(3)
C43 C45 1.534(2)
S1S O1S 1.4427(13)
S1S O2S 1.4430(13)
S1S O3S 1.4452(14)
S1S C1S 1.8357(16)
C1S F3S 1.329(2)
C1S F2S 1.3317(19)
C1S F1S 1.3415(19)
Cl1S C2S 1.745(2)
C2S Cl2S 1.7494(19)
C2S Cl3S 1.766(2)

loop_
_geom_torsion_atom_site_label_1
_geom_torsion_atom_site_label_2
_geom_torsion_atom_site_label_3
_geom_torsion_atom_site_label_4
_geom_torsion
O2 Cu1 P1 N1 -85.13(6)
O1 Cu1 P1 N1 1.91(5)
P2 Cu1 P1 N1 134.28(5)
O2 Cu1 P1 C14 155.45(7)
O1 Cu1 P1 C14 -117.50(6)
P2 Cu1 P1 C14 14.87(7)
O2 Cu1 P1 C8 28.12(7)
O1 Cu1 P1 C8 115.17(6)
P2 Cu1 P1 C8 -112.46(6)
O1 S1 N1 C1 -141.78(11)
C20 S1 N1 C1 106.35(11)
O1 S1 N1 P1 28.64(10)
C20 S1 N1 P1 -83.22(10)
C14 P1 N1 C1 -77.01(13)
C8 P1 N1 C1 32.16(14)
Cu1 P1 N1 C1 152.07(12)
C14 P1 N1 S1 113.64(9)
C8 P1 N1 S1 -137.19(9)
Cu1 P1 N1 S1 -17.28(9)
S1 N1 C1 C2 51.48(16)
P1 N1 C1 C2 -118.31(13)
N1 S1 O1 Cu1 -25.66(8)
C20 S1 O1 Cu1 87.00(8)
O2 Cu1 O1 S1 129.65(7)
P1 Cu1 O1 S1 14.89(7)
P2 Cu1 O1 S1 -143.42(6)
O2 Cu1 P2 N2 10.24(6)
O1 Cu1 P2 N2 -76.90(6)
P1 Cu1 P2 N2 154.96(5)
O2 Cu1 P2 C37 -110.65(7)
O1 Cu1 P2 C37 162.21(7)
P1 Cu1 P2 C37 34.08(7)
O2 Cu1 P2 C31 122.61(7)
O1 Cu1 P2 C31 35.47(7)
P1 Cu1 P2 C31 -92.67(6)
O2 S2 N2 C24 -148.91(11)
C43 S2 N2 C24 99.34(11)
O2 S2 N2 P2 26.24(10)
C43 S2 N2 P2 -85.52(10)
C37 P2 N2 C24 -78.31(12)
C31 P2 N2 C24 30.65(13)
Cu1 P2 N2 C24 151.70(11)
C37 P2 N2 S2 106.96(8)
C31 P2 N2 S2 -144.08(8)
Cu1 P2 N2 S2 -23.03(8)
N1 C1 C2 C3 30.4(2)
N1 C1 C2 C7 -151.67(14)
N2 S2 O2 Cu1 -15.79(9)
C43 S2 O2 Cu1 96.51(8)
O1 Cu1 O2 S2 113.55(8)
P1 Cu1 O2 S2 -159.36(6)
P2 Cu1 O2 S2 3.28(7)
C7 C2 C3 C4 1.6(2)
C1 C2 C3 C4 179.54(16)
C2 C3 C4 C5 -1.8(3)
C3 C4 C5 C6 0.2(3)
C4 C5 C6 C7 1.5(3)
C3 C2 C7 C6 0.1(2)
C1 C2 C7 C6 -177.96(15)
C5 C6 C7 C2 -1.6(3)
N1 P1 C8 C9 79.19(13)
C14 P1 C8 C9 -169.63(12)
Cu1 P1 C8 C9 -32.54(14)
N1 P1 C8 C13 -105.28(14)
C14 P1 C8 C13 5.90(15)
Cu1 P1 C8 C13 142.99(12)
C13 C8 C9 C10 1.1(2)
P1 C8 C9 C10 176.80(13)
C8 C9 C10 C11 -1.0(3)
C9 C10 C11 C12 0.4(3)
C10 C11 C12 C13 0.2(3)
C11 C12 C13 C8 -0.1(3)
C9 C8 C13 C12 -0.5(3)
P1 C8 C13 C12 -176.03(14)
N1 P1 C14 C19 23.75(14)
C8 P1 C14 C19 -86.65(13)
Cu1 P1 C14 C19 141.46(11)
N1 P1 C14 C15 -158.13(11)
C8 P1 C14 C15 91.47(12)
Cu1 P1 C14 C15 -40.42(13)
C19 C14 C15 C16 0.7(2)
P1 C14 C15 C16 -177.54(12)
C14 C15 C16 C17 -0.7(2)
C15 C16 C17 C18 -0.1(2)
C16 C17 C18 C19 0.9(2)
C17 C18 C19 C14 -0.9(2)
C15 C14 C19 C18 0.1(2)
P1 C14 C19 C18 178.23(12)
O1 S1 C20 C23 -46.12(13)
N1 S1 C20 C23 66.52(13)
O1 S1 C20 C21 -171.13(10)
N1 S1 C20 C21 -58.48(12)
O1 S1 C20 C22 72.86(11)
N1 S1 C20 C22 -174.50(10)
S2 N2 C24 C25 35.39(16)
P2 N2 C24 C25 -139.49(11)
N2 C24 C25 C26 -121.68(15)
N2 C24 C25 C30 59.92(18)
C30 C25 C26 C27 -0.8(2)
C24 C25 C26 C27 -179.22(15)
C25 C26 C27 C28 -0.4(2)
C26 C27 C28 C29 1.7(3)
C27 C28 C29 C30 -1.8(3)
C28 C29 C30 C25 0.6(3)
C26 C25 C30 C29 0.7(2)
C24 C25 C30 C29 179.11(14)
N2 P2 C31 C32 68.02(14)
C37 P2 C31 C32 -179.08(13)
Cu1 P2 C31 C32 -43.25(15)
N2 P2 C31 C36 -116.31(14)
C37 P2 C31 C36 -3.42(16)
Cu1 P2 C31 C36 132.41(13)
C36 C31 C32 C33 1.5(3)
P2 C31 C32 C33 177.25(13)
C31 C32 C33 C34 -1.0(3)
C32 C33 C34 C35 0.1(3)
C33 C34 C35 C36 0.3(3)
C34 C35 C36 C31 0.2(3)
C32 C31 C36 C35 -1.1(3)
P2 C31 C36 C35 -176.77(14)
N2 P2 C37 C42 -148.32(12)
C31 P2 C37 C42 101.96(13)
Cu1 P2 C37 C42 -30.40(14)
N2 P2 C37 C38 32.98(14)
C31 P2 C37 C38 -76.75(14)
Cu1 P2 C37 C38 150.89(11)
C42 C37 C38 C39 0.6(2)
P2 C37 C38 C39 179.24(13)
C37 C38 C39 C40 0.0(3)
C38 C39 C40 C41 -0.6(3)
C39 C40 C41 C42 0.7(3)
C38 C37 C42 C41 -0.5(2)
P2 C37 C42 C41 -179.22(14)
C40 C41 C42 C37 -0.2(3)
O2 S2 C43 C46 -43.23(14)
N2 S2 C43 C46 69.29(14)
O2 S2 C43 C44 -167.54(12)
N2 S2 C43 C44 -55.02(14)
O2 S2 C43 C45 76.00(14)
N2 S2 C43 C45 -171.48(13)
O1S S1S C1S F3S 69.61(13)
O2S S1S C1S F3S -170.07(11)
O3S S1S C1S F3S -50.21(13)
O1S S1S C1S F2S -169.85(13)
O2S S1S C1S F2S -49.53(14)
O3S S1S C1S F2S 70.34(15)
O1S S1S C1S F1S -50.08(14)
O2S S1S C1S F1S 70.24(13)
O3S S1S C1S F1S -169.90(12)
